data_7704904
loop_
_publ_author_name
'Morris, Louis J.'
'Rajabi, Nasir A.'
'Mahon, Mary F.'
'Manners, Ian'
'McMullin, Claire L.'
'Hill, Michael S.'

_publ_section_title
;
 Synthesis and reactivity of alkaline-earth stannanide complexes by
 hydride-mediated distannane metathesis and organostannane
 dehydrogenation.
;
_journal_issue 30
_journal_name_full 'Dalton transactions (Cambridge, England : 2003)'
_journal_page_first 10523
_journal_page_last 10534
_journal_paper_doi 10.1039/d0dt02406f
_journal_volume 49
_journal_year 2020
_chemical_formula_moiety 'C55 H72 Ca N2 O2 Sn'
_chemical_formula_sum 'C55 H72 Ca N2 O2 Sn'
_chemical_formula_weight 951.91
_space_group_crystal_system monoclinic
_space_group_IT_number 14
_space_group_name_Hall '-P 2ybc'
_space_group_name_H-M_alt 'P 1 21/c 1'
_atom_sites_solution_hydrogens mixed
_atom_sites_solution_primary iterative
_audit_creation_date 2019-12-13
_audit_creation_method
;
Olex2 1.3
(compiled Nov 21 2019 18:26:39 for OlexSys, GUI svn.r6003)
;
_audit_update_record
;
2020-05-12 deposited with the CCDC.	2020-07-09 downloaded from the CCDC.
;
_cell_angle_alpha 90
_cell_angle_beta 109.1430(10)
_cell_angle_gamma 90
_cell_formula_units_Z 4
_cell_length_a 12.28860(10)
_cell_length_b 39.8390(3)
_cell_length_c 10.83750(10)
_cell_measurement_reflns_used 31847
_cell_measurement_temperature 150.00(10)
_cell_measurement_theta_max 72.8020
_cell_measurement_theta_min 3.8060
_cell_volume 5012.28(8)
_computing_cell_refinement 'CrysAlisPro 1.171.39.46 (Rigaku OD, 2018)'
_computing_data_collection 'CrysAlisPro 1.171.39.46 (Rigaku OD, 2018)'
_computing_data_reduction 'CrysAlisPro 1.171.39.46 (Rigaku OD, 2018)'
_computing_molecular_graphics 'Olex2 1.3 (Dolomanov et al., 2009)'
_computing_publication_material 'Olex2 1.3 (Dolomanov et al., 2009)'
_computing_structure_refinement 'SHELXL 2014/7 (Sheldrick, 2015)'
_computing_structure_solution 'olex2.solve 1.3 (Bourhis et al., 2015)'
_diffrn_ambient_environment N~2~
_diffrn_ambient_temperature 150.00(10)
_diffrn_detector 'CCD plate'
_diffrn_detector_area_resol_mean 8.1150
_diffrn_detector_type EosS2
_diffrn_measured_fraction_theta_full 1.000
_diffrn_measured_fraction_theta_max 0.998
_diffrn_measurement_device 'four-circle diffractometer'
_diffrn_measurement_device_type 'SuperNova, Dual, Cu at home/near, EosS2'
_diffrn_measurement_method '\w scans'
_diffrn_radiation_monochromator mirror
_diffrn_radiation_probe x-ray
_diffrn_radiation_type 'Cu K\a'
_diffrn_radiation_wavelength 1.54184
_diffrn_reflns_av_R_equivalents 0.0521
_diffrn_reflns_av_unetI/netI 0.0338
_diffrn_reflns_Laue_measured_fraction_full 1.000
_diffrn_reflns_Laue_measured_fraction_max 0.998
_diffrn_reflns_limit_h_max 15
_diffrn_reflns_limit_h_min -15
_diffrn_reflns_limit_k_max 46
_diffrn_reflns_limit_k_min -49
_diffrn_reflns_limit_l_max 11
_diffrn_reflns_limit_l_min -13
_diffrn_reflns_number 64874
_diffrn_reflns_point_group_measured_fraction_full 1.000
_diffrn_reflns_point_group_measured_fraction_max 0.998
_diffrn_reflns_theta_full 67.684
_diffrn_reflns_theta_max 72.875
_diffrn_reflns_theta_min 3.808
_diffrn_source 'micro-focus sealed X-ray tube'
_diffrn_source_type 'SuperNova (Cu) X-ray Source'
_exptl_absorpt_coefficient_mu 5.255
_exptl_absorpt_correction_T_max 1.00000
_exptl_absorpt_correction_T_min 0.72704
_exptl_absorpt_correction_type multi-scan
_exptl_absorpt_process_details
;
CrysAlisPro 1.171.39.46 (Rigaku Oxford Diffraction, 2018)
Empirical absorption correction using spherical harmonics,
 implemented in SCALE3 ABSPACK scaling algorithm.
;
_exptl_crystal_colour colourless
_exptl_crystal_colour_primary colourless
_exptl_crystal_density_diffrn 1.261
_exptl_crystal_description plate
_exptl_crystal_F_000 2008
_exptl_crystal_size_max 0.123
_exptl_crystal_size_mid 0.082
_exptl_crystal_size_min 0.054
_refine_diff_density_max 0.853
_refine_diff_density_min -0.651
_refine_diff_density_rms 0.084
_refine_ls_extinction_method none
_refine_ls_goodness_of_fit_ref 1.029
_refine_ls_hydrogen_treatment mixed
_refine_ls_matrix_type full
_refine_ls_number_parameters 585
_refine_ls_number_reflns 9977
_refine_ls_number_restraints 44
_refine_ls_restrained_S_all 1.032
_refine_ls_R_factor_all 0.0445
_refine_ls_R_factor_gt 0.0414
_refine_ls_shift/su_max 0.002
_refine_ls_shift/su_mean 0.000
_refine_ls_structure_factor_coef Fsqd
_refine_ls_weighting_details 'w=1/[\s^2^(Fo^2^)+(0.0639P)^2^+4.2639P] where P=(Fo^2^+2Fc^2^)/3'
_refine_ls_weighting_scheme calc
_refine_ls_wR_factor_gt 0.1030
_refine_ls_wR_factor_ref 0.1054
_reflns_Friedel_coverage 0.000
_reflns_number_gt 9253
_reflns_number_total 9977
_reflns_threshold_expression 'I > 2\s(I)'
_cod_data_source_file d0dt02406f2.cif
_cod_data_source_block s19msh185-Cpd-8(THF)2
_cod_depositor_comments
;Adding full bibliography for 7704902--7704908.cif.

 Adding full bibliography for 7704902--7704908.cif.
;
_cod_database_code 7704904
_shelx_shelxl_version_number 2014/7
_chemical_oxdiff_usercomment 'colourless plate'
_shelx_space_group_comment
;
The symmetry employed for this shelxl refinement is uniquely defined
by the following loop, which should always be used as a source of
symmetry information in preference to the above space-group names.
They are only intended as comments.
;
_olex2_refinement_description
;
1. Fixed Uiso
 At 1.2 times of:
  All C(H) groups, All C(H,H) groups, All C(H,H,H,H) groups
 At 1.5 times of:
  All C(H,H,H) groups
2. Restrained distances
 O2-C52 \\sim O2-C52A \\sim O2-C55 \\sim O1-C51 \\sim O1-C48
 with sigma of 0.005
 C54A-C53A \\sim C54-C53 \\sim C50-C49 \\sim C50A-C49A
 with sigma of 0.005
 C53-C52 \\sim C53A-C52A \\sim C55-C54A \\sim C55-C54 \\sim C51-C50 \\sim
C51-C50A \\sim C49A-C48 
 C49-C48
 with sigma of 0.005
3. Uiso/Uaniso restraints and constraints
Uanis(C50A) = Uanis(C50)
Uanis(C52) = Uanis(C52A)
Uanis(C54) = Uanis(C54A)
Uanis(C53A) = Uanis(C53)
4. Others
 Fixed Sof: H48A(0.75) H48B(0.75) H48C(0.25) H48D(0.25) H51A(0.75) H51B(0.75)
 H51C(0.25) H51D(0.25) H55A(0.65) H55B(0.65) H55C(0.35) H55D(0.35) C49(0.75)
 H49A(0.75) H49B(0.75) C50(0.75) H50A(0.75) H50B(0.75) C52(0.65) H52A(0.65)
 H52B(0.65) C53(0.65) H53A(0.65) H53B(0.65) C54(0.65) H54A(0.65) H54B(0.65)
 C49A(0.25) H49C(0.25) H49D(0.25) C50A(0.25) H50C(0.25) H50D(0.25) C52A(0.35)
 H52C(0.35) H52D(0.35) C53A(0.35) H53C(0.35) H53D(0.35) C54A(0.35) H54C(0.35)
 H54D(0.35)
5.a Ternary CH refined with riding coordinates:
 C13(H13), C16(H16), C25(H25), C28(H28)
5.b Secondary CH2 refined with riding coordinates:
 C48(H48A,H48B), C48(H48C,H48D), C51(H51A,H51B), C51(H51C,H51D), C55(H55A,
 H55B), C55(H55C,H55D), C49(H49A,H49B), C50(H50A,H50B), C52(H52A,H52B),
 C53(H53A,H53B), C54(H54A,H54B), C49A(H49C,H49D), C50A(H50C,H50D), C52A(H52C,
 H52D), C53A(H53C,H53D), C54A(H54C,H54D)
5.c Aromatic/amide H refined with riding coordinates:
 C8(H8), C9(H9), C10(H10), C20(H20), C21(H21), C22(H22), C31(H31), C32(H32),
 C33(H33), C34(H34), C35(H35), C37(H37), C38(H38), C39(H39), C40(H40), C41(H41),
  C43(H43), C44(H44), C45(H45), C46(H46), C47(H47)
5.d Idealised Me refined as rotating group:
 C1(H1A,H1B,H1C), C5(H5A,H5B,H5C), C12(H12A,H12B,H12C), C14(H14A,H14B,H14C),
 C15(H15A,H15B,H15C), C17(H17A,H17B,H17C), C24(H24A,H24B,H24C), C26(H26A,H26B,
 H26C), C27(H27A,H27B,H27C), C29(H29A,H29B,H29C)
;

loop_
_space_group_symop_operation_xyz
'x, y, z'
'-x, y+1/2, -z+1/2'
'-x, -y, -z'
'x, -y-1/2, z-1/2'

loop_
_atom_site_label
_atom_site_type_symbol
_atom_site_fract_x
_atom_site_fract_y
_atom_site_fract_z
_atom_site_U_iso_or_equiv
_atom_site_adp_type
_atom_site_occupancy
_atom_site_site_symmetry_order
_atom_site_calc_flag
_atom_site_refinement_flags_posn
_atom_site_refinement_flags_adp
_atom_site_refinement_flags_occupancy
_atom_site_disorder_assembly
_atom_site_disorder_group
Sn1 Sn 0.65575(2) 0.63794(2) 0.36925(2) 0.02144(7) Uani 1 1 d . . . . .
Ca1 Ca 0.37808(4) 0.62853(2) 0.21327(4) 0.01826(10) Uani 1 1 d . . . . .
O1 O 0.35751(17) 0.60064(5) 0.39776(18) 0.0322(4) Uani 1 1 d D . . . .
O2 O 0.1906(2) 0.64518(7) 0.2159(2) 0.0467(6) Uani 1 1 d D . . . .
N1 N 0.39058(17) 0.58363(5) 0.07995(19) 0.0175(4) Uani 1 1 d . . . . .
N2 N 0.34881(18) 0.65803(5) 0.0175(2) 0.0183(4) Uani 1 1 d . . . . .
C1 C 0.5097(2) 0.55880(6) -0.0421(3) 0.0256(5) Uani 1 1 d . . . . .
H1A H 0.5866 0.5555 0.0167 0.038 Uiso 1 1 calc R U . . .
H1B H 0.5122 0.5634 -0.1282 0.038 Uiso 1 1 calc R U . . .
H1C H 0.4649 0.5389 -0.0443 0.038 Uiso 1 1 calc R U . . .
C2 C 0.4551(2) 0.58823(6) 0.0042(2) 0.0179(4) Uani 1 1 d . . . . .
C3 C 0.4791(2) 0.61996(6) -0.0392(2) 0.0192(4) Uani 1 1 d . . . . .
H3 H 0.533(3) 0.6182(7) -0.085(3) 0.011(6) Uiso 1 1 d . . . . .
C4 C 0.4250(2) 0.65135(6) -0.0422(2) 0.0184(4) Uani 1 1 d . . . . .
C5 C 0.4593(2) 0.67856(7) -0.1197(3) 0.0289(6) Uani 1 1 d . . . . .
H5A H 0.3914 0.6895 -0.1756 0.043 Uiso 1 1 calc R U . . .
H5B H 0.5009 0.6688 -0.1717 0.043 Uiso 1 1 calc R U . . .
H5C H 0.5073 0.6947 -0.0608 0.043 Uiso 1 1 calc R U . . .
C6 C 0.3581(2) 0.55059(6) 0.1069(2) 0.0201(5) Uani 1 1 d . . . . .
C7 C 0.4338(2) 0.52981(6) 0.2022(3) 0.0232(5) Uani 1 1 d . . . . .
C8 C 0.3918(3) 0.49927(6) 0.2314(3) 0.0286(5) Uani 1 1 d . . . . .
H8 H 0.4410 0.4852 0.2936 0.034 Uiso 1 1 calc R U . . .
C9 C 0.2793(3) 0.48939(7) 0.1706(3) 0.0349(6) Uani 1 1 d . . . . .
H9 H 0.2533 0.4690 0.1921 0.042 Uiso 1 1 calc R U . . .
C10 C 0.2052(3) 0.50992(7) 0.0774(3) 0.0308(6) Uani 1 1 d . . . . .
H10 H 0.1296 0.5031 0.0362 0.037 Uiso 1 1 calc R U . . .
C11 C 0.2426(2) 0.54081(6) 0.0444(3) 0.0229(5) Uani 1 1 d . . . . .
C12 C 0.6443(3) 0.51387(7) 0.2528(3) 0.0321(6) Uani 1 1 d . . . . .
H12A H 0.6329 0.4924 0.2870 0.048 Uiso 1 1 calc R U . . .
H12B H 0.7215 0.5214 0.2967 0.048 Uiso 1 1 calc R U . . .
H12C H 0.6319 0.5119 0.1610 0.048 Uiso 1 1 calc R U . . .
C13 C 0.5589(2) 0.53925(6) 0.2749(3) 0.0249(5) Uani 1 1 d . . . . .
H13 H 0.5739 0.5611 0.2419 0.030 Uiso 1 1 calc R U . . .
C14 C 0.5811(3) 0.54272(8) 0.4216(3) 0.0345(6) Uani 1 1 d . . . . .
H14A H 0.5335 0.5603 0.4368 0.052 Uiso 1 1 calc R U . . .
H14B H 0.6607 0.5482 0.4648 0.052 Uiso 1 1 calc R U . . .
H14C H 0.5632 0.5219 0.4553 0.052 Uiso 1 1 calc R U . . .
C15 C 0.1781(3) 0.55740(9) -0.1919(3) 0.0399(7) Uani 1 1 d . . . . .
H15A H 0.2570 0.5616 -0.1838 0.060 Uiso 1 1 calc R U . . .
H15B H 0.1291 0.5725 -0.2550 0.060 Uiso 1 1 calc R U . . .
H15C H 0.1586 0.5347 -0.2199 0.060 Uiso 1 1 calc R U . . .
C16 C 0.1612(2) 0.56283(7) -0.0597(3) 0.0255(5) Uani 1 1 d . . . . .
H16 H 0.1814 0.5862 -0.0344 0.031 Uiso 1 1 calc R U . . .
C17 C 0.0342(3) 0.55831(9) -0.0741(4) 0.0407(7) Uani 1 1 d . . . . .
H17A H 0.0083 0.5368 -0.1122 0.061 Uiso 1 1 calc R U . . .
H17B H -0.0104 0.5756 -0.1295 0.061 Uiso 1 1 calc R U . . .
H17C H 0.0248 0.5597 0.0103 0.061 Uiso 1 1 calc R U . . .
C18 C 0.2854(2) 0.68865(6) -0.0121(3) 0.0229(5) Uani 1 1 d . . . . .
C19 C 0.3194(2) 0.71641(7) 0.0725(3) 0.0288(6) Uani 1 1 d . . . . .
C20 C 0.2497(3) 0.74475(8) 0.0493(4) 0.0446(8) Uani 1 1 d . . . . .
H20 H 0.2703 0.7628 0.1065 0.054 Uiso 1 1 calc R U . . .
C21 C 0.1505(3) 0.74652(9) -0.0570(5) 0.0574(11) Uani 1 1 d . . . . .
H21 H 0.1049 0.7657 -0.0712 0.069 Uiso 1 1 calc R U . . .
C22 C 0.1189(3) 0.71970(9) -0.1425(5) 0.0524(10) Uani 1 1 d . . . . .
H22 H 0.0529 0.7213 -0.2152 0.063 Uiso 1 1 calc R U . . .
C23 C 0.1844(2) 0.69023(7) -0.1217(3) 0.0333(6) Uani 1 1 d . . . . .
C24 C 0.5051(3) 0.74708(8) 0.1851(4) 0.0425(8) Uani 1 1 d . . . . .
H24A H 0.5213 0.7476 0.1043 0.064 Uiso 1 1 calc R U . . .
H24B H 0.5761 0.7459 0.2567 0.064 Uiso 1 1 calc R U . . .
H24C H 0.4642 0.7671 0.1930 0.064 Uiso 1 1 calc R U . . .
C25 C 0.4316(3) 0.71636(7) 0.1872(3) 0.0317(6) Uani 1 1 d . . . . .
H25 H 0.4754 0.6964 0.1787 0.038 Uiso 1 1 calc R U . . .
C26 C 0.4119(5) 0.71417(11) 0.3187(4) 0.0620(12) Uani 1 1 d . . . . .
H26A H 0.4848 0.7139 0.3875 0.093 Uiso 1 1 calc R U . . .
H26B H 0.3704 0.6940 0.3221 0.093 Uiso 1 1 calc R U . . .
H26C H 0.3680 0.7333 0.3292 0.093 Uiso 1 1 calc R U . . .
C27 C 0.1633(6) 0.66678(15) -0.3445(5) 0.0828(17) Uani 1 1 d . . . . .
H27A H 0.1213 0.6863 -0.3857 0.124 Uiso 1 1 calc R U . . .
H27B H 0.1370 0.6476 -0.4000 0.124 Uiso 1 1 calc R U . . .
H27C H 0.2440 0.6701 -0.3297 0.124 Uiso 1 1 calc R U . . .
C28 C 0.1439(3) 0.66086(8) -0.2150(3) 0.0366(7) Uani 1 1 d . . . . .
H28 H 0.1884 0.6410 -0.1743 0.044 Uiso 1 1 calc R U . . .
C29 C 0.0157(4) 0.65265(13) -0.2468(5) 0.0646(12) Uani 1 1 d . . . . .
H29A H -0.0006 0.6490 -0.1671 0.097 Uiso 1 1 calc R U . . .
H29B H -0.0026 0.6327 -0.2996 0.097 Uiso 1 1 calc R U . . .
H29C H -0.0298 0.6710 -0.2936 0.097 Uiso 1 1 calc R U . . .
C30 C 0.7373(2) 0.68287(6) 0.3201(3) 0.0219(5) Uani 1 1 d . . . . .
C31 C 0.7180(2) 0.68883(7) 0.1870(3) 0.0271(5) Uani 1 1 d . . . . .
H31 H 0.6743 0.6735 0.1260 0.032 Uiso 1 1 calc R U . . .
C32 C 0.7620(3) 0.71682(8) 0.1436(3) 0.0338(6) Uani 1 1 d . . . . .
H32 H 0.7483 0.7200 0.0548 0.041 Uiso 1 1 calc R U . . .
C33 C 0.8263(3) 0.74003(7) 0.2326(3) 0.0345(6) Uani 1 1 d . . . . .
H33 H 0.8549 0.7590 0.2038 0.041 Uiso 1 1 calc R U . . .
C34 C 0.8478(2) 0.73498(7) 0.3644(3) 0.0322(6) Uani 1 1 d . . . . .
H34 H 0.8911 0.7505 0.4246 0.039 Uiso 1 1 calc R U . . .
C35 C 0.8045(2) 0.70651(7) 0.4073(3) 0.0268(5) Uani 1 1 d . . . . .
H35 H 0.8210 0.7032 0.4965 0.032 Uiso 1 1 calc R U . . .
C36 C 0.7063(2) 0.64146(6) 0.5836(3) 0.0235(5) Uani 1 1 d . . . . .
C37 C 0.6969(2) 0.67209(7) 0.6430(3) 0.0276(5) Uani 1 1 d . . . . .
H37 H 0.6778 0.6913 0.5915 0.033 Uiso 1 1 calc R U . . .
C38 C 0.7151(3) 0.67481(7) 0.7755(3) 0.0331(6) Uani 1 1 d . . . . .
H38 H 0.7104 0.6957 0.8120 0.040 Uiso 1 1 calc R U . . .
C39 C 0.7403(3) 0.64639(8) 0.8540(3) 0.0326(6) Uani 1 1 d . . . . .
H39 H 0.7518 0.6480 0.9430 0.039 Uiso 1 1 calc R U . . .
C40 C 0.7483(3) 0.61560(8) 0.7984(3) 0.0320(6) Uani 1 1 d . . . . .
H40 H 0.7648 0.5964 0.8501 0.038 Uiso 1 1 calc R U . . .
C41 C 0.7316(2) 0.61324(7) 0.6654(3) 0.0275(5) Uani 1 1 d . . . . .
H41 H 0.7373 0.5924 0.6297 0.033 Uiso 1 1 calc R U . . .
C42 C 0.7837(2) 0.60263(6) 0.3408(3) 0.0255(5) Uani 1 1 d . . . . .
C43 C 0.8729(3) 0.58739(8) 0.4400(3) 0.0370(7) Uani 1 1 d . . . . .
H43 H 0.8813 0.5922 0.5266 0.044 Uiso 1 1 calc R U . . .
C44 C 0.9499(3) 0.56507(10) 0.4127(4) 0.0473(8) Uani 1 1 d . . . . .
H44 H 1.0074 0.5549 0.4807 0.057 Uiso 1 1 calc R U . . .
C45 C 0.9407(3) 0.55812(10) 0.2847(4) 0.0480(8) Uani 1 1 d . . . . .
H45 H 0.9927 0.5437 0.2663 0.058 Uiso 1 1 calc R U . . .
C46 C 0.8537(3) 0.57280(9) 0.1846(4) 0.0432(7) Uani 1 1 d . . . . .
H46 H 0.8467 0.5681 0.0982 0.052 Uiso 1 1 calc R U . . .
C47 C 0.7764(3) 0.59459(8) 0.2126(3) 0.0325(6) Uani 1 1 d . . . . .
H47 H 0.7179 0.6041 0.1439 0.039 Uiso 1 1 calc R U . . .
C48 C 0.4029(3) 0.61318(9) 0.5298(3) 0.0416(7) Uani 1 1 d D . . . .
H48A H 0.3654 0.6340 0.5390 0.050 Uiso 0.75 1 calc R U P A 1
H48B H 0.4852 0.6170 0.5544 0.050 Uiso 0.75 1 calc R U P A 1
H48C H 0.3988 0.6375 0.5304 0.050 Uiso 0.25 1 calc R U P B 2
H48D H 0.4826 0.6065 0.5693 0.050 Uiso 0.25 1 calc R U P B 2
C51 C 0.2789(3) 0.57325(9) 0.3938(3) 0.0433(8) Uani 1 1 d D . . . .
H51A H 0.3104 0.5523 0.3753 0.052 Uiso 0.75 1 calc R U P C 1
H51B H 0.2055 0.5772 0.3263 0.052 Uiso 0.75 1 calc R U P C 1
H51C H 0.2917 0.5545 0.3434 0.052 Uiso 0.25 1 calc R U P D 2
H51D H 0.1992 0.5804 0.3581 0.052 Uiso 0.25 1 calc R U P D 2
C55 C 0.0912(3) 0.64311(15) 0.0994(5) 0.0814(17) Uani 1 1 d D . . . .
H55A H 0.0492 0.6224 0.0965 0.098 Uiso 0.65 1 calc R U P E 1
H55B H 0.1126 0.6449 0.0211 0.098 Uiso 0.65 1 calc R U P E 1
H55C H 0.0823 0.6206 0.0635 0.098 Uiso 0.35 1 calc R U P F 2
H55D H 0.0978 0.6587 0.0336 0.098 Uiso 0.35 1 calc R U P F 2
C49 C 0.3766(5) 0.58584(14) 0.6124(5) 0.0468(13) Uani 0.75 1 d D . P G 1
H49A H 0.4362 0.5688 0.6343 0.056 Uiso 0.75 1 calc R U P G 1
H49B H 0.3694 0.5949 0.6924 0.056 Uiso 0.75 1 calc R U P G 1
C50 C 0.2633(4) 0.57179(14) 0.5255(4) 0.0465(12) Uani 0.75 1 d D . P G 1
H50A H 0.2519 0.5489 0.5495 0.056 Uiso 0.75 1 calc R U P G 1
H50B H 0.1990 0.5855 0.5282 0.056 Uiso 0.75 1 calc R U P G 1
C52 C 0.1446(6) 0.6530(2) 0.3198(5) 0.066(2) Uani 0.65 1 d D . P H 1
H52A H 0.1933 0.6693 0.3795 0.079 Uiso 0.65 1 calc R U P H 1
H52B H 0.1401 0.6330 0.3684 0.079 Uiso 0.65 1 calc R U P H 1
C53 C 0.0264(7) 0.6674(4) 0.2547(7) 0.075(3) Uani 0.65 1 d D . P H 1
H53A H 0.0164 0.6882 0.2960 0.090 Uiso 0.65 1 calc R U P H 1
H53B H -0.0328 0.6517 0.2582 0.090 Uiso 0.65 1 calc R U P H 1
C54 C 0.0219(6) 0.67332(18) 0.1158(7) 0.0690(19) Uani 0.65 1 d D . P H 1
H54A H 0.0583 0.6943 0.1062 0.083 Uiso 0.65 1 calc R U P H 1
H54B H -0.0564 0.6728 0.0554 0.083 Uiso 0.65 1 calc R U P H 1
C49A C 0.3299(13) 0.5983(4) 0.6039(13) 0.044(4) Uani 0.25 1 d D . P G 2
H49C H 0.2585 0.6106 0.5895 0.053 Uiso 0.25 1 calc R U P G 2
H49D H 0.3712 0.5965 0.6967 0.053 Uiso 0.25 1 calc R U P G 2
C50A C 0.3109(15) 0.5646(4) 0.5365(6) 0.0465(12) Uani 0.25 1 d D . P G 2
H50C H 0.3805 0.5512 0.5648 0.056 Uiso 0.25 1 calc R U P G 2
H50D H 0.2493 0.5524 0.5540 0.056 Uiso 0.25 1 calc R U P G 2
C52A C 0.1639(12) 0.6709(3) 0.2967(11) 0.066(2) Uani 0.35 1 d D . P H 2
H52C H 0.1698 0.6932 0.2637 0.079 Uiso 0.35 1 calc R U P H 2
H52D H 0.2143 0.6693 0.3866 0.079 Uiso 0.35 1 calc R U P H 2
C53A C 0.0413(12) 0.6626(10) 0.2849(15) 0.075(3) Uani 0.35 1 d D . P H 2
H53C H 0.0016 0.6821 0.3032 0.090 Uiso 0.35 1 calc R U P H 2
H53D H 0.0378 0.6445 0.3431 0.090 Uiso 0.35 1 calc R U P H 2
C54A C -0.0083(8) 0.6522(5) 0.1438(12) 0.0690(19) Uani 0.35 1 d D . P H 2
H54C H -0.0591 0.6330 0.1353 0.083 Uiso 0.35 1 calc R U P H 2
H54D H -0.0520 0.6705 0.0915 0.083 Uiso 0.35 1 calc R U P H 2

loop_
_atom_site_aniso_label
_atom_site_aniso_U_11
_atom_site_aniso_U_22
_atom_site_aniso_U_33
_atom_site_aniso_U_23
_atom_site_aniso_U_13
_atom_site_aniso_U_12
Sn1 0.02040(10) 0.02057(10) 0.02372(10) -0.00176(5) 0.00776(7) -0.00294(5)
Ca1 0.0231(2) 0.0162(2) 0.0188(2) -0.00022(16) 0.01136(18) 0.00103(16)
O1 0.0335(10) 0.0421(11) 0.0247(9) 0.0096(8) 0.0147(8) -0.0032(8)
O2 0.0413(13) 0.0663(15) 0.0430(13) 0.0168(11) 0.0280(11) 0.0277(12)
N1 0.0201(9) 0.0135(9) 0.0198(9) -0.0004(7) 0.0078(8) -0.0006(7)
N2 0.0191(9) 0.0160(9) 0.0209(10) 0.0015(7) 0.0082(8) 0.0014(7)
C1 0.0295(13) 0.0228(12) 0.0288(13) -0.0022(9) 0.0155(11) 0.0036(10)
C2 0.0161(10) 0.0187(11) 0.0186(11) -0.0028(8) 0.0049(8) 0.0013(8)
C3 0.0168(11) 0.0213(11) 0.0233(11) 0.0013(9) 0.0117(9) 0.0022(8)
C4 0.0161(10) 0.0186(11) 0.0206(11) 0.0014(8) 0.0062(9) -0.0016(8)
C5 0.0260(13) 0.0266(12) 0.0394(15) 0.0115(11) 0.0178(12) 0.0034(10)
C6 0.0265(12) 0.0143(10) 0.0236(12) -0.0036(8) 0.0139(10) -0.0018(9)
C7 0.0288(13) 0.0164(11) 0.0263(12) -0.0033(9) 0.0118(10) -0.0004(9)
C8 0.0376(15) 0.0167(11) 0.0327(14) 0.0036(10) 0.0132(12) 0.0004(10)
C9 0.0417(16) 0.0191(12) 0.0475(17) 0.0012(11) 0.0196(14) -0.0079(11)
C10 0.0281(14) 0.0255(13) 0.0407(16) -0.0026(11) 0.0138(12) -0.0090(10)
C11 0.0250(12) 0.0199(11) 0.0276(13) -0.0025(9) 0.0135(10) -0.0021(9)
C12 0.0304(14) 0.0243(13) 0.0387(16) -0.0004(11) 0.0073(12) 0.0044(10)
C13 0.0286(13) 0.0167(11) 0.0273(13) 0.0001(9) 0.0064(10) 0.0016(9)
C14 0.0392(16) 0.0318(14) 0.0295(14) -0.0017(11) 0.0073(12) -0.0006(12)
C15 0.0361(16) 0.0545(19) 0.0295(15) 0.0017(13) 0.0111(13) 0.0057(14)
C16 0.0191(12) 0.0282(12) 0.0292(13) -0.0017(10) 0.0080(10) -0.0045(9)
C17 0.0239(14) 0.0456(17) 0.0532(19) 0.0047(14) 0.0135(13) -0.0004(12)
C18 0.0205(12) 0.0185(11) 0.0330(13) 0.0045(9) 0.0129(10) 0.0027(9)
C19 0.0284(13) 0.0203(12) 0.0412(16) -0.0002(11) 0.0159(12) 0.0042(10)
C20 0.0341(16) 0.0238(14) 0.077(2) -0.0058(14) 0.0191(16) 0.0064(12)
C21 0.0294(16) 0.0280(16) 0.108(3) 0.0065(18) 0.0124(19) 0.0147(13)
C22 0.0238(15) 0.0355(17) 0.083(3) 0.0132(17) -0.0022(16) 0.0089(13)
C23 0.0216(13) 0.0264(13) 0.0479(17) 0.0074(12) 0.0061(12) 0.0022(10)
C24 0.0381(17) 0.0270(14) 0.055(2) -0.0099(13) 0.0056(15) 0.0029(12)
C25 0.0396(16) 0.0217(12) 0.0329(14) -0.0058(10) 0.0108(12) 0.0064(11)
C26 0.101(4) 0.050(2) 0.043(2) -0.0040(16) 0.035(2) 0.014(2)
C27 0.097(4) 0.093(4) 0.062(3) -0.020(3) 0.031(3) -0.051(3)
C28 0.0240(14) 0.0338(15) 0.0424(17) 0.0043(12) -0.0022(12) -0.0017(11)
C29 0.038(2) 0.075(3) 0.078(3) -0.015(2) 0.016(2) -0.0221(19)
C30 0.0208(11) 0.0167(10) 0.0307(13) 0.0011(9) 0.0116(10) -0.0032(9)
C31 0.0271(13) 0.0282(13) 0.0272(13) -0.0030(10) 0.0108(10) -0.0042(10)
C32 0.0344(15) 0.0384(15) 0.0316(14) 0.0072(12) 0.0149(12) -0.0003(12)
C33 0.0296(14) 0.0275(13) 0.0518(18) 0.0067(12) 0.0206(13) -0.0023(11)
C34 0.0265(13) 0.0267(13) 0.0465(17) -0.0092(12) 0.0160(12) -0.0067(10)
C35 0.0243(12) 0.0293(13) 0.0288(13) -0.0048(10) 0.0116(10) -0.0056(10)
C36 0.0213(12) 0.0282(13) 0.0224(12) -0.0034(9) 0.0092(10) -0.0040(9)
C37 0.0278(13) 0.0265(13) 0.0333(14) -0.0006(10) 0.0165(11) -0.0001(10)
C38 0.0361(15) 0.0312(14) 0.0406(16) -0.0094(12) 0.0240(13) -0.0045(11)
C39 0.0309(14) 0.0442(16) 0.0276(14) -0.0056(12) 0.0163(12) -0.0064(12)
C40 0.0292(14) 0.0350(14) 0.0322(15) 0.0052(11) 0.0107(11) -0.0004(11)
C41 0.0281(13) 0.0265(13) 0.0275(13) -0.0031(10) 0.0087(11) -0.0029(10)
C42 0.0201(12) 0.0242(12) 0.0338(14) -0.0060(10) 0.0109(10) -0.0007(9)
C43 0.0268(14) 0.0461(17) 0.0353(15) -0.0056(13) 0.0061(12) 0.0043(12)
C44 0.0279(15) 0.059(2) 0.049(2) -0.0026(16) 0.0045(14) 0.0137(14)
C45 0.0330(16) 0.056(2) 0.060(2) -0.0060(17) 0.0221(16) 0.0123(15)
C46 0.0396(17) 0.0531(19) 0.0417(18) -0.0091(15) 0.0198(14) 0.0057(14)
C47 0.0302(14) 0.0364(15) 0.0327(15) -0.0020(11) 0.0129(12) 0.0033(11)
C48 0.0399(17) 0.055(2) 0.0327(16) 0.0005(14) 0.0165(13) -0.0066(14)
C51 0.0428(18) 0.0537(19) 0.0395(17) 0.0013(14) 0.0220(14) -0.0152(15)
C55 0.051(3) 0.121(5) 0.084(4) -0.045(3) 0.039(3) -0.024(3)
C49 0.050(3) 0.065(3) 0.029(2) 0.016(2) 0.017(2) 0.010(3)
C50 0.047(3) 0.053(3) 0.048(2) 0.015(2) 0.029(2) -0.005(2)
C52 0.057(3) 0.113(6) 0.043(3) 0.026(4) 0.037(2) 0.040(4)
C53 0.038(3) 0.113(7) 0.071(5) -0.036(6) 0.014(3) 0.025(4)
C54 0.031(3) 0.094(5) 0.070(4) -0.003(4) 0.000(3) 0.016(3)
C49A 0.037(8) 0.077(11) 0.021(6) 0.001(7) 0.015(6) -0.007(8)
C50A 0.047(3) 0.053(3) 0.048(2) 0.015(2) 0.029(2) -0.005(2)
C52A 0.057(3) 0.113(6) 0.043(3) 0.026(4) 0.037(2) 0.040(4)
C53A 0.038(3) 0.113(7) 0.071(5) -0.036(6) 0.014(3) 0.025(4)
C54A 0.031(3) 0.094(5) 0.070(4) -0.003(4) 0.000(3) 0.016(3)

loop_
_atom_type_symbol
_atom_type_description
_atom_type_scat_dispersion_real
_atom_type_scat_dispersion_imag
_atom_type_scat_source
C C 0.0181 0.0091 'International Tables Vol C Tables 4.2.6.8 and 6.1.1.4'
H H 0.0000 0.0000 'International Tables Vol C Tables 4.2.6.8 and 6.1.1.4'
Ca Ca 0.3641 1.2855 'International Tables Vol C Tables 4.2.6.8 and 6.1.1.4'
N N 0.0311 0.0180 'International Tables Vol C Tables 4.2.6.8 and 6.1.1.4'
O O 0.0492 0.0322 'International Tables Vol C Tables 4.2.6.8 and 6.1.1.4'
Sn Sn 0.0259 5.4591 'International Tables Vol C Tables 4.2.6.8 and 6.1.1.4'

loop_
_geom_angle_atom_site_label_1
_geom_angle_atom_site_label_2
_geom_angle_atom_site_label_3
_geom_angle
_geom_angle_site_symmetry_1
_geom_angle_site_symmetry_3
_geom_angle_publ_flag
C30 Sn1 Ca1 116.46(7) . . ?
C30 Sn1 C36 102.12(10) . . ?
C30 Sn1 C42 94.76(9) . . ?
C36 Sn1 Ca1 115.74(7) . . ?
C36 Sn1 C42 102.74(10) . . ?
C42 Sn1 Ca1 121.44(7) . . ?
O1 Ca1 Sn1 89.97(5) . . ?
O1 Ca1 O2 75.66(8) . . ?
O2 Ca1 Sn1 142.83(7) . . ?
N1 Ca1 Sn1 97.89(5) . . ?
N1 Ca1 O1 102.09(7) . . ?
N1 Ca1 O2 118.41(9) . . ?
N1 Ca1 N2 81.14(7) . . ?
N2 Ca1 Sn1 103.45(5) . . ?
N2 Ca1 O1 165.72(7) . . ?
N2 Ca1 O2 90.51(8) . . ?
C48 O1 Ca1 124.05(17) . . ?
C48 O1 C51 109.1(2) . . ?
C51 O1 Ca1 125.63(17) . . ?
C55 O2 Ca1 120.9(2) . . ?
C55 O2 C52 104.9(4) . . ?
C55 O2 C52A 105.9(6) . . ?
C52 O2 Ca1 133.4(3) . . ?
C52A O2 Ca1 127.5(6) . . ?
C2 N1 Ca1 116.78(15) . . ?
C2 N1 C6 121.01(19) . . ?
C6 N1 Ca1 119.88(15) . . ?
C4 N2 Ca1 114.62(15) . . ?
C4 N2 C18 118.8(2) . . ?
C18 N2 Ca1 122.80(16) . . ?
H1A C1 H1B 109.5 . . ?
H1A C1 H1C 109.5 . . ?
H1B C1 H1C 109.5 . . ?
C2 C1 H1A 109.5 . . ?
C2 C1 H1B 109.5 . . ?
C2 C1 H1C 109.5 . . ?
N1 C2 C1 121.1(2) . . ?
N1 C2 C3 124.1(2) . . ?
C3 C2 C1 114.7(2) . . ?
C2 C3 H3 111.4(17) . . ?
C4 C3 C2 130.7(2) . . ?
C4 C3 H3 117.2(17) . . ?
N2 C4 C3 124.6(2) . . ?
N2 C4 C5 119.7(2) . . ?
C3 C4 C5 115.6(2) . . ?
C4 C5 H5A 109.5 . . ?
C4 C5 H5B 109.5 . . ?
C4 C5 H5C 109.5 . . ?
H5A C5 H5B 109.5 . . ?
H5A C5 H5C 109.5 . . ?
H5B C5 H5C 109.5 . . ?
C7 C6 N1 121.9(2) . . ?
C7 C6 C11 120.5(2) . . ?
C11 C6 N1 117.3(2) . . ?
C6 C7 C13 123.0(2) . . ?
C8 C7 C6 118.2(2) . . ?
C8 C7 C13 118.8(2) . . ?
C7 C8 H8 119.1 . . ?
C9 C8 C7 121.8(3) . . ?
C9 C8 H8 119.1 . . ?
C8 C9 H9 120.1 . . ?
C8 C9 C10 119.8(2) . . ?
C10 C9 H9 120.1 . . ?
C9 C10 H10 119.5 . . ?
C9 C10 C11 120.9(3) . . ?
C11 C10 H10 119.5 . . ?
C6 C11 C16 120.7(2) . . ?
C10 C11 C6 118.8(2) . . ?
C10 C11 C16 120.5(2) . . ?
H12A C12 H12B 109.5 . . ?
H12A C12 H12C 109.5 . . ?
H12B C12 H12C 109.5 . . ?
C13 C12 H12A 109.5 . . ?
C13 C12 H12B 109.5 . . ?
C13 C12 H12C 109.5 . . ?
C7 C13 C12 112.5(2) . . ?
C7 C13 H13 108.0 . . ?
C7 C13 C14 111.4(2) . . ?
C12 C13 H13 108.0 . . ?
C14 C13 C12 108.9(2) . . ?
C14 C13 H13 108.0 . . ?
C13 C14 H14A 109.5 . . ?
C13 C14 H14B 109.5 . . ?
C13 C14 H14C 109.5 . . ?
H14A C14 H14B 109.5 . . ?
H14A C14 H14C 109.5 . . ?
H14B C14 H14C 109.5 . . ?
H15A C15 H15B 109.5 . . ?
H15A C15 H15C 109.5 . . ?
H15B C15 H15C 109.5 . . ?
C16 C15 H15A 109.5 . . ?
C16 C15 H15B 109.5 . . ?
C16 C15 H15C 109.5 . . ?
C11 C16 C15 110.9(2) . . ?
C11 C16 H16 107.3 . . ?
C11 C16 C17 114.2(2) . . ?
C15 C16 H16 107.3 . . ?
C17 C16 C15 109.6(3) . . ?
C17 C16 H16 107.3 . . ?
C16 C17 H17A 109.5 . . ?
C16 C17 H17B 109.5 . . ?
C16 C17 H17C 109.5 . . ?
H17A C17 H17B 109.5 . . ?
H17A C17 H17C 109.5 . . ?
H17B C17 H17C 109.5 . . ?
C19 C18 N2 120.1(2) . . ?
C19 C18 C23 120.3(2) . . ?
C23 C18 N2 119.5(2) . . ?
C18 C19 C25 121.7(2) . . ?
C20 C19 C18 119.1(3) . . ?
C20 C19 C25 119.2(3) . . ?
C19 C20 H20 119.4 . . ?
C21 C20 C19 121.1(3) . . ?
C21 C20 H20 119.4 . . ?
C20 C21 H21 120.1 . . ?
C20 C21 C22 119.8(3) . . ?
C22 C21 H21 120.1 . . ?
C21 C22 H22 119.3 . . ?
C21 C22 C23 121.3(3) . . ?
C23 C22 H22 119.3 . . ?
C18 C23 C28 122.1(2) . . ?
C22 C23 C18 118.3(3) . . ?
C22 C23 C28 119.6(3) . . ?
H24A C24 H24B 109.5 . . ?
H24A C24 H24C 109.5 . . ?
H24B C24 H24C 109.5 . . ?
C25 C24 H24A 109.5 . . ?
C25 C24 H24B 109.5 . . ?
C25 C24 H24C 109.5 . . ?
C19 C25 C24 111.6(3) . . ?
C19 C25 H25 107.6 . . ?
C19 C25 C26 112.6(3) . . ?
C24 C25 H25 107.6 . . ?
C26 C25 C24 109.6(3) . . ?
C26 C25 H25 107.6 . . ?
C25 C26 H26A 109.5 . . ?
C25 C26 H26B 109.5 . . ?
C25 C26 H26C 109.5 . . ?
H26A C26 H26B 109.5 . . ?
H26A C26 H26C 109.5 . . ?
H26B C26 H26C 109.5 . . ?
H27A C27 H27B 109.5 . . ?
H27A C27 H27C 109.5 . . ?
H27B C27 H27C 109.5 . . ?
C28 C27 H27A 109.5 . . ?
C28 C27 H27B 109.5 . . ?
C28 C27 H27C 109.5 . . ?
C23 C28 H28 108.0 . . ?
C23 C28 C29 113.7(3) . . ?
C27 C28 C23 112.3(3) . . ?
C27 C28 H28 108.0 . . ?
C27 C28 C29 106.7(4) . . ?
C29 C28 H28 108.0 . . ?
C28 C29 H29A 109.5 . . ?
C28 C29 H29B 109.5 . . ?
C28 C29 H29C 109.5 . . ?
H29A C29 H29B 109.5 . . ?
H29A C29 H29C 109.5 . . ?
H29B C29 H29C 109.5 . . ?
C31 C30 Sn1 116.71(18) . . ?
C35 C30 Sn1 126.91(19) . . ?
C35 C30 C31 116.4(2) . . ?
C30 C31 H31 119.0 . . ?
C32 C31 C30 122.1(3) . . ?
C32 C31 H31 119.0 . . ?
C31 C32 H32 120.1 . . ?
C33 C32 C31 119.9(3) . . ?
C33 C32 H32 120.1 . . ?
C32 C33 H33 120.1 . . ?
C34 C33 C32 119.8(3) . . ?
C34 C33 H33 120.1 . . ?
C33 C34 H34 120.0 . . ?
C33 C34 C35 119.9(3) . . ?
C35 C34 H34 120.0 . . ?
C30 C35 H35 119.1 . . ?
C34 C35 C30 121.9(3) . . ?
C34 C35 H35 119.1 . . ?
C37 C36 Sn1 120.2(2) . . ?
C37 C36 C41 116.3(2) . . ?
C41 C36 Sn1 122.87(19) . . ?
C36 C37 H37 118.8 . . ?
C38 C37 C36 122.4(3) . . ?
C38 C37 H37 118.8 . . ?
C37 C38 H38 120.0 . . ?
C37 C38 C39 120.0(3) . . ?
C39 C38 H38 120.0 . . ?
C38 C39 H39 120.4 . . ?
C40 C39 C38 119.3(3) . . ?
C40 C39 H39 120.4 . . ?
C39 C40 H40 119.9 . . ?
C39 C40 C41 120.2(3) . . ?
C41 C40 H40 119.9 . . ?
C36 C41 H41 119.1 . . ?
C40 C41 C36 121.8(3) . . ?
C40 C41 H41 119.1 . . ?
C43 C42 Sn1 125.8(2) . . ?
C43 C42 C47 116.3(3) . . ?
C47 C42 Sn1 117.9(2) . . ?
C42 C43 H43 119.1 . . ?
C42 C43 C44 121.9(3) . . ?
C44 C43 H43 119.1 . . ?
C43 C44 H44 120.0 . . ?
C45 C44 C43 120.1(3) . . ?
C45 C44 H44 120.0 . . ?
C44 C45 H45 120.3 . . ?
C46 C45 C44 119.5(3) . . ?
C46 C45 H45 120.3 . . ?
C45 C46 H46 120.0 . . ?
C45 C46 C47 120.1(3) . . ?
C47 C46 H46 120.0 . . ?
C42 C47 H47 118.9 . . ?
C46 C47 C42 122.2(3) . . ?
C46 C47 H47 118.9 . . ?
O1 C48 H48A 110.9 . . ?
O1 C48 H48B 110.9 . . ?
O1 C48 H48C 110.4 . . ?
O1 C48 H48D 110.4 . . ?
O1 C48 C49 104.5(3) . . ?
O1 C48 C49A 106.7(6) . . ?
H48A C48 H48B 108.9 . . ?
H48C C48 H48D 108.6 . . ?
C49 C48 H48A 110.9 . . ?
C49 C48 H48B 110.9 . . ?
C49A C48 H48C 110.4 . . ?
C49A C48 H48D 110.4 . . ?
O1 C51 H51A 110.3 . . ?
O1 C51 H51B 110.3 . . ?
O1 C51 H51C 111.5 . . ?
O1 C51 H51D 111.5 . . ?
O1 C51 C50 107.0(3) . . ?
O1 C51 C50A 101.2(7) . . ?
H51A C51 H51B 108.6 . . ?
H51C C51 H51D 109.3 . . ?
C50 C51 H51A 110.3 . . ?
C50 C51 H51B 110.3 . . ?
C50A C51 H51C 111.5 . . ?
C50A C51 H51D 111.5 . . ?
O2 C55 H55A 111.5 . . ?
O2 C55 H55B 111.5 . . ?
O2 C55 H55C 110.8 . . ?
O2 C55 H55D 110.8 . . ?
O2 C55 C54 101.5(4) . . ?
O2 C55 C54A 104.6(6) . . ?
H55A C55 H55B 109.3 . . ?
H55C C55 H55D 108.9 . . ?
C54 C55 H55A 111.5 . . ?
C54 C55 H55B 111.5 . . ?
C54A C55 H55C 110.8 . . ?
C54A C55 H55D 110.8 . . ?
C48 C49 H49A 111.1 . . ?
C48 C49 H49B 111.1 . . ?
H49A C49 H49B 109.1 . . ?
C50 C49 C48 103.3(3) . . ?
C50 C49 H49A 111.1 . . ?
C50 C49 H49B 111.1 . . ?
C51 C50 C49 101.5(3) . . ?
C51 C50 H50A 111.5 . . ?
C51 C50 H50B 111.5 . . ?
C49 C50 H50A 111.5 . . ?
C49 C50 H50B 111.5 . . ?
H50A C50 H50B 109.3 . . ?
O2 C52 H52A 110.5 . . ?
O2 C52 H52B 110.5 . . ?
O2 C52 C53 106.3(5) . . ?
H52A C52 H52B 108.7 . . ?
C53 C52 H52A 110.5 . . ?
C53 C52 H52B 110.5 . . ?
C52 C53 H53A 111.0 . . ?
C52 C53 H53B 111.0 . . ?
C52 C53 C54 104.0(6) . . ?
H53A C53 H53B 109.0 . . ?
C54 C53 H53A 111.0 . . ?
C54 C53 H53B 111.0 . . ?
C55 C54 H54A 112.0 . . ?
C55 C54 H54B 112.0 . . ?
C53 C54 C55 98.9(7) . . ?
C53 C54 H54A 112.0 . . ?
C53 C54 H54B 112.0 . . ?
H54A C54 H54B 109.7 . . ?
C48 C49A H49C 112.4 . . ?
C48 C49A H49D 112.4 . . ?
C48 C49A C50A 96.7(9) . . ?
H49C C49A H49D 110.0 . . ?
C50A C49A H49C 112.4 . . ?
C50A C49A H49D 112.4 . . ?
C51 C50A C49A 103.9(8) . . ?
C51 C50A H50C 111.0 . . ?
C51 C50A H50D 111.0 . . ?
C49A C50A H50C 111.0 . . ?
C49A C50A H50D 111.0 . . ?
H50C C50A H50D 109.0 . . ?
O2 C52A H52C 111.3 . . ?
O2 C52A H52D 111.3 . . ?
O2 C52A C53A 102.3(12) . . ?
H52C C52A H52D 109.2 . . ?
C53A C52A H52C 111.3 . . ?
C53A C52A H52D 111.3 . . ?
C52A C53A H53C 111.4 . . ?
C52A C53A H53D 111.4 . . ?
C52A C53A C54A 102.0(11) . . ?
H53C C53A H53D 109.2 . . ?
C54A C53A H53C 111.4 . . ?
C54A C53A H53D 111.4 . . ?
C55 C54A C53A 106.9(10) . . ?
C55 C54A H54C 110.3 . . ?
C55 C54A H54D 110.3 . . ?
C53A C54A H54C 110.3 . . ?
C53A C54A H54D 110.3 . . ?
H54C C54A H54D 108.6 . . ?

loop_
_geom_bond_atom_site_label_1
_geom_bond_atom_site_label_2
_geom_bond_distance
_geom_bond_site_symmetry_2
_geom_bond_publ_flag
Sn1 Ca1 3.2951(5) . ?
Sn1 C30 2.200(2) . ?
Sn1 C36 2.204(3) . ?
Sn1 C42 2.205(3) . ?
Ca1 O1 2.3723(18) . ?
Ca1 O2 2.406(2) . ?
Ca1 N1 2.336(2) . ?
Ca1 N2 2.348(2) . ?
O1 C48 1.444(3) . ?
O1 C51 1.449(3) . ?
O2 C55 1.443(4) . ?
O2 C52 1.451(4) . ?
O2 C52A 1.453(4) . ?
N1 C2 1.328(3) . ?
N1 C6 1.433(3) . ?
N2 C4 1.327(3) . ?
N2 C18 1.427(3) . ?
C1 H1A 0.9600 . ?
C1 H1B 0.9600 . ?
C1 H1C 0.9600 . ?
C1 C2 1.516(3) . ?
C2 C3 1.413(3) . ?
C3 H3 0.95(3) . ?
C3 C4 1.412(3) . ?
C4 C5 1.513(3) . ?
C5 H5A 0.9600 . ?
C5 H5B 0.9600 . ?
C5 H5C 0.9600 . ?
C6 C7 1.410(4) . ?
C6 C11 1.413(4) . ?
C7 C8 1.398(4) . ?
C7 C13 1.526(4) . ?
C8 H8 0.9300 . ?
C8 C9 1.380(4) . ?
C9 H9 0.9300 . ?
C9 C10 1.383(5) . ?
C10 H10 0.9300 . ?
C10 C11 1.401(4) . ?
C11 C16 1.517(4) . ?
C12 H12A 0.9600 . ?
C12 H12B 0.9600 . ?
C12 H12C 0.9600 . ?
C12 C13 1.531(4) . ?
C13 H13 0.9800 . ?
C13 C14 1.529(4) . ?
C14 H14A 0.9600 . ?
C14 H14B 0.9600 . ?
C14 H14C 0.9600 . ?
C15 H15A 0.9600 . ?
C15 H15B 0.9600 . ?
C15 H15C 0.9600 . ?
C15 C16 1.529(4) . ?
C16 H16 0.9800 . ?
C16 C17 1.528(4) . ?
C17 H17A 0.9600 . ?
C17 H17B 0.9600 . ?
C17 H17C 0.9600 . ?
C18 C19 1.409(4) . ?
C18 C23 1.410(4) . ?
C19 C20 1.390(4) . ?
C19 C25 1.524(4) . ?
C20 H20 0.9300 . ?
C20 C21 1.377(6) . ?
C21 H21 0.9300 . ?
C21 C22 1.384(6) . ?
C22 H22 0.9300 . ?
C22 C23 1.399(4) . ?
C23 C28 1.520(4) . ?
C24 H24A 0.9600 . ?
C24 H24B 0.9600 . ?
C24 H24C 0.9600 . ?
C24 C25 1.526(4) . ?
C25 H25 0.9800 . ?
C25 C26 1.524(5) . ?
C26 H26A 0.9600 . ?
C26 H26B 0.9600 . ?
C26 H26C 0.9600 . ?
C27 H27A 0.9600 . ?
C27 H27B 0.9600 . ?
C27 H27C 0.9600 . ?
C27 C28 1.517(6) . ?
C28 H28 0.9800 . ?
C28 C29 1.534(5) . ?
C29 H29A 0.9600 . ?
C29 H29B 0.9600 . ?
C29 H29C 0.9600 . ?
C30 C31 1.403(4) . ?
C30 C35 1.397(4) . ?
C31 H31 0.9300 . ?
C31 C32 1.387(4) . ?
C32 H32 0.9300 . ?
C32 C33 1.382(5) . ?
C33 H33 0.9300 . ?
C33 C34 1.379(5) . ?
C34 H34 0.9300 . ?
C34 C35 1.395(4) . ?
C35 H35 0.9300 . ?
C36 C37 1.402(4) . ?
C36 C41 1.402(4) . ?
C37 H37 0.9300 . ?
C37 C38 1.383(4) . ?
C38 H38 0.9300 . ?
C38 C39 1.389(5) . ?
C39 H39 0.9300 . ?
C39 C40 1.384(4) . ?
C40 H40 0.9300 . ?
C40 C41 1.390(4) . ?
C41 H41 0.9300 . ?
C42 C43 1.397(4) . ?
C42 C47 1.400(4) . ?
C43 H43 0.9300 . ?
C43 C44 1.399(5) . ?
C44 H44 0.9300 . ?
C44 C45 1.381(6) . ?
C45 H45 0.9300 . ?
C45 C46 1.379(5) . ?
C46 H46 0.9300 . ?
C46 C47 1.392(4) . ?
C47 H47 0.9300 . ?
C48 H48A 0.9700 . ?
C48 H48B 0.9700 . ?
C48 H48C 0.9700 . ?
C48 H48D 0.9700 . ?
C48 C49 1.510(4) . ?
C48 C49A 1.507(5) . ?
C51 H51A 0.9700 . ?
C51 H51B 0.9700 . ?
C51 H51C 0.9700 . ?
C51 H51D 0.9700 . ?
C51 C50 1.501(4) . ?
C51 C50A 1.504(5) . ?
C55 H55A 0.9700 . ?
C55 H55B 0.9700 . ?
C55 H55C 0.9700 . ?
C55 H55D 0.9700 . ?
C55 C54 1.518(5) . ?
C55 C54A 1.498(5) . ?
C49 H49A 0.9700 . ?
C49 H49B 0.9700 . ?
C49 C50 1.510(6) . ?
C50 H50A 0.9700 . ?
C50 H50B 0.9700 . ?
C52 H52A 0.9700 . ?
C52 H52B 0.9700 . ?
C52 C53 1.504(5) . ?
C53 H53A 0.9700 . ?
C53 H53B 0.9700 . ?
C53 C54 1.507(6) . ?
C54 H54A 0.9700 . ?
C54 H54B 0.9700 . ?
C49A H49C 0.9700 . ?
C49A H49D 0.9700 . ?
C49A C50A 1.510(7) . ?
C50A H50C 0.9700 . ?
C50A H50D 0.9700 . ?
C52A H52C 0.9700 . ?
C52A H52D 0.9700 . ?
C52A C53A 1.505(5) . ?
C53A H53C 0.9700 . ?
C53A H53D 0.9700 . ?
C53A C54A 1.507(7) . ?
C54A H54C 0.9700 . ?
C54A H54D 0.9700 . ?

loop_
_geom_torsion_atom_site_label_1
_geom_torsion_atom_site_label_2
_geom_torsion_atom_site_label_3
_geom_torsion_atom_site_label_4
_geom_torsion
_geom_torsion_site_symmetry_1
_geom_torsion_site_symmetry_2
_geom_torsion_site_symmetry_3
_geom_torsion_site_symmetry_4
_geom_torsion_publ_flag
Sn1 C30 C31 C32 178.1(2) . . . . ?
Sn1 C30 C35 C34 -177.1(2) . . . . ?
Sn1 C36 C37 C38 172.6(2) . . . . ?
Sn1 C36 C41 C40 -171.3(2) . . . . ?
Sn1 C42 C43 C44 179.6(3) . . . . ?
Sn1 C42 C47 C46 179.4(3) . . . . ?
Ca1 O1 C48 C49 -175.7(3) . . . . ?
Ca1 O1 C48 C49A 154.8(8) . . . . ?
Ca1 O1 C51 C50 -160.0(3) . . . . ?
Ca1 O1 C51 C50A 175.9(6) . . . . ?
Ca1 O2 C55 C54 -145.6(4) . . . . ?
Ca1 O2 C55 C54A 174.5(8) . . . . ?
Ca1 O2 C52 C53 170.4(8) . . . . ?
Ca1 O2 C52A C53A -163.6(13) . . . . ?
Ca1 N1 C2 C1 154.61(18) . . . . ?
Ca1 N1 C2 C3 -25.2(3) . . . . ?
Ca1 N1 C6 C7 -81.8(3) . . . . ?
Ca1 N1 C6 C11 91.5(2) . . . . ?
Ca1 N2 C4 C3 32.3(3) . . . . ?
Ca1 N2 C4 C5 -147.46(19) . . . . ?
Ca1 N2 C18 C19 57.4(3) . . . . ?
Ca1 N2 C18 C23 -118.4(2) . . . . ?
O1 C48 C49 C50 -34.0(5) . . . . ?
O1 C48 C49A C50A 36.1(11) . . . . ?
O1 C51 C50 C49 -28.2(5) . . . . ?
O1 C51 C50A C49A 40.3(11) . . . . ?
O2 C55 C54 C53 -48.7(7) . . . . ?
O2 C55 C54A C53A 6(2) . . . . ?
O2 C52 C53 C54 -11.2(13) . . . . ?
O2 C52A C53A C54A -38(2) . . . . ?
N1 C2 C3 C4 -16.5(4) . . . . ?
N1 C6 C7 C8 173.9(2) . . . . ?
N1 C6 C7 C13 -5.8(4) . . . . ?
N1 C6 C11 C10 -174.3(2) . . . . ?
N1 C6 C11 C16 7.6(3) . . . . ?
N2 C18 C19 C20 -173.3(3) . . . . ?
N2 C18 C19 C25 7.8(4) . . . . ?
N2 C18 C23 C22 175.0(3) . . . . ?
N2 C18 C23 C28 -3.7(4) . . . . ?
C1 C2 C3 C4 163.7(3) . . . . ?
C2 N1 C6 C7 80.3(3) . . . . ?
C2 N1 C6 C11 -106.4(3) . . . . ?
C2 C3 C4 N2 11.8(4) . . . . ?
C2 C3 C4 C5 -168.5(3) . . . . ?
C4 N2 C18 C19 -99.6(3) . . . . ?
C4 N2 C18 C23 84.5(3) . . . . ?
C6 N1 C2 C1 -8.0(3) . . . . ?
C6 N1 C2 C3 172.2(2) . . . . ?
C6 C7 C8 C9 -0.5(4) . . . . ?
C6 C7 C13 C12 -119.9(3) . . . . ?
C6 C7 C13 C14 117.4(3) . . . . ?
C6 C11 C16 C15 81.6(3) . . . . ?
C6 C11 C16 C17 -154.0(3) . . . . ?
C7 C6 C11 C10 -0.9(4) . . . . ?
C7 C6 C11 C16 -179.1(2) . . . . ?
C7 C8 C9 C10 0.3(5) . . . . ?
C8 C7 C13 C12 60.4(3) . . . . ?
C8 C7 C13 C14 -62.3(3) . . . . ?
C8 C9 C10 C11 -0.4(5) . . . . ?
C9 C10 C11 C6 0.7(4) . . . . ?
C9 C10 C11 C16 178.9(3) . . . . ?
C10 C11 C16 C15 -96.5(3) . . . . ?
C10 C11 C16 C17 27.9(4) . . . . ?
C11 C6 C7 C8 0.8(4) . . . . ?
C11 C6 C7 C13 -178.9(2) . . . . ?
C13 C7 C8 C9 179.2(3) . . . . ?
C18 N2 C4 C3 -168.9(2) . . . . ?
C18 N2 C4 C5 11.4(3) . . . . ?
C18 C19 C20 C21 -2.2(5) . . . . ?
C18 C19 C25 C24 127.1(3) . . . . ?
C18 C19 C25 C26 -109.1(3) . . . . ?
C18 C23 C28 C27 -106.5(4) . . . . ?
C18 C23 C28 C29 132.3(4) . . . . ?
C19 C18 C23 C22 -0.9(4) . . . . ?
C19 C18 C23 C28 -179.6(3) . . . . ?
C19 C20 C21 C22 0.2(6) . . . . ?
C20 C19 C25 C24 -51.9(4) . . . . ?
C20 C19 C25 C26 72.0(4) . . . . ?
C20 C21 C22 C23 1.6(7) . . . . ?
C21 C22 C23 C18 -1.2(6) . . . . ?
C21 C22 C23 C28 177.5(4) . . . . ?
C22 C23 C28 C27 74.8(5) . . . . ?
C22 C23 C28 C29 -46.4(5) . . . . ?
C23 C18 C19 C20 2.6(4) . . . . ?
C23 C18 C19 C25 -176.3(3) . . . . ?
C25 C19 C20 C21 176.7(4) . . . . ?
C30 C31 C32 C33 -0.6(5) . . . . ?
C31 C30 C35 C34 1.6(4) . . . . ?
C31 C32 C33 C34 1.0(5) . . . . ?
C32 C33 C34 C35 -0.1(4) . . . . ?
C33 C34 C35 C30 -1.2(4) . . . . ?
C35 C30 C31 C32 -0.7(4) . . . . ?
C36 C37 C38 C39 -1.9(4) . . . . ?
C37 C36 C41 C40 -1.0(4) . . . . ?
C37 C38 C39 C40 0.7(4) . . . . ?
C38 C39 C40 C41 0.3(4) . . . . ?
C39 C40 C41 C36 -0.1(4) . . . . ?
C41 C36 C37 C38 2.0(4) . . . . ?
C42 C43 C44 C45 1.5(6) . . . . ?
C43 C42 C47 C46 -0.4(5) . . . . ?
C43 C44 C45 C46 -1.3(6) . . . . ?
C44 C45 C46 C47 0.4(6) . . . . ?
C45 C46 C47 C42 0.5(5) . . . . ?
C47 C42 C43 C44 -0.6(5) . . . . ?
C48 O1 C51 C50 7.5(4) . . . . ?
C48 O1 C51 C50A -16.6(7) . . . . ?
C48 C49 C50 C51 37.6(6) . . . . ?
C48 C49A C50A C51 -46.5(13) . . . . ?
C51 O1 C48 C49 16.6(4) . . . . ?
C51 O1 C48 C49A -13.0(8) . . . . ?
C55 O2 C52 C53 -20.0(10) . . . . ?
C55 O2 C52A C53A 43.5(14) . . . . ?
C52 O2 C55 C54 43.2(6) . . . . ?
C52 C53 C54 C55 35.9(11) . . . . ?
C52A O2 C55 C54A -30.5(10) . . . . ?
C52A C53A C54A C55 20(3) . . . . ?
